data_2021938
loop_
_publ_author_name
'Li, Hongya'
'Yan, Biao'
'Ma, Haixia'
'Sun, Zhiyong'
'Ma, Yajun'
'Zhang, Zhifang'

_publ_section_title
;
 Crystal structure, thermodynamic properties and detonation
 characterization of bis(5-amino-1,2,4-triazol-3-yl)methane
;
_journal_coeditor_code QS3089
_journal_issue 1
_journal_name_full 'Acta Crystallographica Section C'
_journal_page_first 64
_journal_page_last 68
_journal_paper_doi 10.1107/S2053229619016231
_journal_volume 76
_journal_year 2020
_chemical_formula_iupac 'C5 H8 N8'
_chemical_formula_moiety 'C5 H8 N8'
_chemical_formula_sum 'C5 H8 N8'
_chemical_formula_weight 180.19
_chemical_name_systematic
;
Bis(5-amino-1,2,4-triazol-3-yl)methane
;
_space_group_crystal_system orthorhombic
_space_group_IT_number 43
_space_group_name_Hall 'F 2 -2d'
_space_group_name_H-M_alt 'F d d 2'
_atom_sites_solution_hydrogens mixed
_atom_sites_solution_primary direct
_atom_sites_solution_secondary difmap
_audit_creation_method SHELXL-2018/3
_cell_angle_alpha 90
_cell_angle_beta 90
_cell_angle_gamma 90
_cell_formula_units_Z 8
_cell_length_a 18.632(3)
_cell_length_b 19.933(3)
_cell_length_c 4.3095(6)
_cell_measurement_reflns_used 918
_cell_measurement_temperature 296(2)
_cell_measurement_theta_max 25.85
_cell_measurement_theta_min 2.99
_cell_volume 1600.5(4)
_computing_cell_refinement
;
SAINT (Bruker, 2009)
;
_computing_data_collection
;
APEX2 (Bruker, 2009)
;
_computing_data_reduction
;
SAINT (Bruker, 2009)
;
_computing_molecular_graphics
;
SHELXTL (Sheldrick, 2008)
;
_computing_publication_material
;
SHELXTL (Sheldrick, 2008)
;
_computing_structure_refinement
;
SHELXL2018 (Sheldrick, 2015)
;
_computing_structure_solution
;
SHELXS97 (Sheldrick, 2008)
;
_diffrn_ambient_temperature 296(2)
_diffrn_measured_fraction_theta_full 1.000
_diffrn_measured_fraction_theta_max 0.962
_diffrn_measurement_device_type 'Bruker APEXII CCD'
_diffrn_measurement_method '\f and \w scans'
_diffrn_radiation_type MoK\a
_diffrn_radiation_wavelength 0.71073
_diffrn_reflns_av_R_equivalents 0.0157
_diffrn_reflns_av_unetI/netI 0.0215
_diffrn_reflns_limit_h_max 23
_diffrn_reflns_limit_h_min -24
_diffrn_reflns_limit_k_max 24
_diffrn_reflns_limit_k_min -9
_diffrn_reflns_limit_l_max 4
_diffrn_reflns_limit_l_min -5
_diffrn_reflns_number 1858
_diffrn_reflns_theta_full 25.242
_diffrn_reflns_theta_max 28.039
_diffrn_reflns_theta_min 2.993
_exptl_absorpt_coefficient_mu 0.110
_exptl_absorpt_correction_T_max 0.9846
_exptl_absorpt_correction_T_min 0.9599
_exptl_absorpt_correction_type multi-scan
_exptl_absorpt_process_details
;
(SADABS; Bruker, 2009)
;
_exptl_crystal_colour colourless
_exptl_crystal_density_diffrn 1.496
_exptl_crystal_density_method 'not measured'
_exptl_crystal_description acicular
_exptl_crystal_F_000 752
_exptl_crystal_size_max 0.380
_exptl_crystal_size_mid 0.280
_exptl_crystal_size_min 0.140
_refine_diff_density_max 0.121
_refine_diff_density_min -0.129
_refine_ls_abs_structure_details
;
Flack <i>x</i> determined using 253 quotients [(I+)-(I-)]/[(I+)+(I-)]
(Parsons <i>et al.</i>,  2013)
;
_refine_ls_abs_structure_Flack 1.0(10)
_refine_ls_extinction_coef 0.0044(7)
_refine_ls_extinction_expression Fc^*^=kFc[1+0.001xFc^2^\l^3^/sin(2\q)]^-1/4^
_refine_ls_extinction_method
;
SHELXL2018 (Sheldrick, 2015)
;
_refine_ls_goodness_of_fit_ref 1.074
_refine_ls_hydrogen_treatment mixed
_refine_ls_matrix_type full
_refine_ls_number_parameters 73
_refine_ls_number_reflns 816
_refine_ls_number_restraints 5
_refine_ls_restrained_S_all 1.074
_refine_ls_R_factor_all 0.0314
_refine_ls_R_factor_gt 0.0284
_refine_ls_shift/su_max 0.000
_refine_ls_shift/su_mean 0.000
_refine_ls_structure_factor_coef Fsqd
_refine_ls_weighting_details 'w=1/[\s^2^(Fo^2^)+(0.0322P)^2^+0.6778P] where P=(Fo^2^+2Fc^2^)/3'
_refine_ls_weighting_scheme calc
_refine_ls_wR_factor_gt 0.0666
_refine_ls_wR_factor_ref 0.0681
_reflns_number_gt 757
_reflns_number_total 816
_reflns_threshold_expression 'I > 2\s(I)'
_cod_data_source_file qs3089sup1.cif
_cod_data_source_block I
_cod_original_cell_volume 1600.6(4)
_cod_database_code 2021938
_shelx_space_group_comment
;
The symmetry employed for this shelxl refinement is uniquely defined
by the following loop, which should always be used as a source of
symmetry information in preference to the above space-group names.
They are only intended as comments.
;
_shelx_estimated_absorpt_t_min 0.960
_shelx_estimated_absorpt_t_max 0.985

loop_
_space_group_symop_operation_xyz
'x, y, z'
'-x, -y, z'
'x+1/4, -y+1/4, z+1/4'
'-x+1/4, y+1/4, z+1/4'
'x, y+1/2, z+1/2'
'-x, -y+1/2, z+1/2'
'x+1/4, -y+3/4, z+3/4'
'-x+1/4, y+3/4, z+3/4'
'x+1/2, y, z+1/2'
'-x+1/2, -y, z+1/2'
'x+3/4, -y+1/4, z+3/4'
'-x+3/4, y+1/4, z+3/4'
'x+1/2, y+1/2, z'
'-x+1/2, -y+1/2, z'
'x+3/4, -y+3/4, z+1/4'
'-x+3/4, y+3/4, z+1/4'

loop_
_atom_site_type_symbol
_atom_site_label
_atom_site_fract_x
_atom_site_fract_y
_atom_site_fract_z
_atom_site_U_iso_or_equiv
_atom_site_adp_type
_atom_site_calc_flag
_atom_site_occupancy
N N2 0.08768(7) 0.07813(8) -0.1174(4) 0.0339(4) Uani d 1
C C3 0.000000 0.000000 -0.3477(7) 0.0320(6) Uani d 1
C C1 0.01192(9) 0.14092(9) 0.1546(4) 0.0266(4) Uani d 1
N N3 -0.02808(7) 0.09508(7) 0.0117(4) 0.0268(4) Uani d 1
C C2 0.02091(9) 0.05860(8) -0.1521(4) 0.0261(4) Uani d 1
N N1 0.08068(7) 0.13222(8) 0.0808(4) 0.0341(4) Uani d 1
N N4 -0.01377(9) 0.19194(8) 0.3320(4) 0.0358(5) Uani d 1
H H3 0.0419(9) -0.0126(10) -0.478(5) 0.043 Uiso d 1
H H4A -0.0565(7) 0.1859(10) 0.403(6) 0.043 Uiso d 1
H H4B 0.0172(9) 0.2130(10) 0.448(5) 0.043 Uiso d 1
H H1 0.1188(8) 0.1486(9) 0.160(5) 0.043 Uiso d 1

loop_
_atom_site_aniso_label
_atom_site_aniso_U_11
_atom_site_aniso_U_22
_atom_site_aniso_U_33
_atom_site_aniso_U_12
_atom_site_aniso_U_13
_atom_site_aniso_U_23
N2 0.0245(7) 0.0391(8) 0.0380(10) -0.0006(6) 0.0033(8) -0.0040(8)
C3 0.0329(13) 0.0359(14) 0.0271(16) -0.0005(11) 0.000 0.000
C1 0.0222(8) 0.0302(9) 0.0272(11) -0.0002(7) -0.0004(8) 0.0060(8)
N3 0.0203(7) 0.0297(8) 0.0303(9) -0.0003(6) -0.0006(7) 0.0022(6)
C2 0.0233(8) 0.0304(9) 0.0246(10) 0.0004(7) 0.0011(8) 0.0056(8)
N1 0.0199(7) 0.0411(9) 0.0412(10) -0.0047(7) -0.0016(7) -0.0058(8)
N4 0.0311(8) 0.0363(9) 0.0398(12) -0.0032(7) 0.0040(9) -0.0069(8)

loop_
_atom_type_symbol
_atom_type_description
_atom_type_scat_dispersion_real
_atom_type_scat_dispersion_imag
_atom_type_scat_source
C C 0.0033 0.0016 'International Tables Vol C Tables 4.2.6.8 and 6.1.1.4'
H H 0.0000 0.0000 'International Tables Vol C Tables 4.2.6.8 and 6.1.1.4'
N N 0.0061 0.0033 'International Tables Vol C Tables 4.2.6.8 and 6.1.1.4'

loop_
_geom_angle_atom_site_label_1
_geom_angle_atom_site_label_2
_geom_angle_atom_site_label_3
_geom_angle_site_symmetry_1
_geom_angle_site_symmetry_3
_geom_angle
C2 N2 N1 . . 102.28(14)
C2 C3 C2 . 2 111.2(2)
C2 C3 H3 . . 108.1(12)
C2 C3 H3 2 . 109.1(12)
C2 C3 H3 . 2 109.1(12)
C2 C3 H3 2 2 108.1(12)
H3 C3 H3 . 2 111(3)
N3 C1 N1 . . 109.83(16)
N3 C1 N4 . . 125.24(15)
N1 C1 N4 . . 124.79(16)
C1 N3 C2 . . 103.35(14)
N2 C2 N3 . . 114.66(16)
N2 C2 C3 . . 122.98(14)
N3 C2 C3 . . 122.34(14)
C1 N1 N2 . . 109.88(15)
C1 N1 H1 . . 130.9(15)
N2 N1 H1 . . 117.9(14)
C1 N4 H4A . . 114.9(15)
C1 N4 H4B . . 116.7(14)
H4A N4 H4B . . 118(2)

loop_
_geom_bond_atom_site_label_1
_geom_bond_atom_site_label_2
_geom_bond_site_symmetry_2
_geom_bond_distance
N2 C2 . 1.312(2)
N2 N1 . 1.382(2)
C3 C2 . 1.492(2)
C3 C2 2 1.492(2)
C3 H3 . 0.993(16)
C3 H3 2 0.993(16)
C1 N3 . 1.330(2)
C1 N1 . 1.332(2)
C1 N4 . 1.359(2)
N3 C2 . 1.364(2)
N1 H1 . 0.853(12)
N4 H4A . 0.861(12)
N4 H4B . 0.871(12)

loop_
_geom_hbond_atom_site_label_D
_geom_hbond_atom_site_label_H
_geom_hbond_atom_site_label_A
_geom_hbond_site_symmetry_A
_geom_hbond_distance_DH
_geom_hbond_distance_HA
_geom_hbond_distance_DA
_geom_hbond_angle_DHA
_geom_hbond_publ_flag
N1 H1 N3 3 0.853(12) 1.975(14) 2.782(2) 157.3(19) yes
N4 H4B N4 6 0.871(12) 2.517(17) 3.204(2) 136.3(17) yes
N4 H4A N2 11_455 0.861(12) 2.224(13) 3.082(2) 174(2) yes

loop_
_geom_torsion_atom_site_label_1
_geom_torsion_atom_site_label_2
_geom_torsion_atom_site_label_3
_geom_torsion_atom_site_label_4
_geom_torsion_site_symmetry_1
_geom_torsion
N1 C1 N3 C2 . -0.1(2)
N4 C1 N3 C2 . 175.64(18)
N1 N2 C2 N3 . -1.0(2)
N1 N2 C2 C3 . -179.38(17)
C1 N3 C2 N2 . 0.8(2)
C1 N3 C2 C3 . 179.12(18)
C2 C3 C2 N2 2 106.21(19)
C2 C3 C2 N3 2 -72.01(15)
N3 C1 N1 N2 . -0.5(2)
N4 C1 N1 N2 . -176.29(17)
C2 N2 N1 C1 . 0.92(19)

_cod_database_fobs_code 2021938
